data_1539834
loop_
_publ_author_name
'Bonhomme, F.'
'Fischer, P.'
'Yvon, K.'
'Triscone, G.'
'Auffermann, G.'
'Jansen, K.'
'Muller, P.'
'Bronger, W.'

_publ_section_title
;
 Orthorhombic dimagnesium ruthenium tetrahydride containing a diamagnetic
 [Ru H4]4- complex anion with C2v symmetry
;
_journal_name_full 'Journal of Alloys Compd.'
_journal_page_first 161
_journal_page_last 166
_journal_volume 178
_journal_year 1992
_chemical_formula_sum 'D4 Mg2 Ru'
_chemical_name_systematic 'Mg2 Ru D4'
_space_group_IT_number 63
_symmetry_space_group_name_Hall '-C 2c 2'
_symmetry_space_group_name_H-M 'C m c m'
_cell_angle_alpha 90
_cell_angle_beta 90
_cell_angle_gamma 90
_cell_formula_units_Z 4
_cell_length_a 6.971
_cell_length_b 8.37
_cell_length_c 4.8
_cell_volume 280.067
_citation_journal_id_ASTM JALCEU
_cod_data_source_file Bonhomme_JALCEU_1992_704.cif
_cod_data_source_block D4Mg2Ru1
_cod_original_cell_volume 280.0669
_cod_original_formula_sum 'D4 Mg2 Ru1'
_cod_database_code 1539834

loop_
_symmetry_equiv_pos_as_xyz
x,y,z
-x,-y,z+1/2
x,-y,-z
-x,y,-z+1/2
-x,-y,-z
x,y,-z-1/2
-x,y,z
x,-y,z-1/2
x+1/2,y+1/2,z
-x+1/2,-y+1/2,z+1/2
x+1/2,-y+1/2,-z
-x+1/2,y+1/2,-z+1/2
-x+1/2,-y+1/2,-z
x+1/2,y+1/2,-z-1/2
-x+1/2,y+1/2,z
x+1/2,-y+1/2,z-1/2

loop_
_atom_site_label
_atom_site_type_symbol
_atom_site_fract_x
_atom_site_fract_y
_atom_site_fract_z
_atom_site_occupancy
_atom_site_U_iso_or_equiv
D1 D 0 0.277 0.485 1 0.0
Ru1 Ru 0 0.135 0.25 1 0.0
D2 D 0.266 0.6119 0.25 1 0.0
Mg1 Mg 0.29 0.359 0.25 1 0.0
